data_7217419
loop_
_publ_author_name
'Read, Cory Michael'
'Yeon, Jeongho'
'Smith, Mark D.'
'zur Loye, Hans-Conrad'

_publ_section_title
;
 Crystal growth, structural characterization, cation--cation interaction
 classification, and optical properties of uranium(vi) containing
 oxychlorides, A4U5O16Cl2(A = K, Rb), Cs5U7O22Cl3, and AUO3Cl (A = Rb, Cs)
;
_journal_issue 31
_journal_name_full CrystEngComm
_journal_page_first 7259
_journal_paper_doi 10.1039/C4CE00281D
_journal_volume 16
_journal_year 2014
_chemical_formula_moiety 'Cl O3 Rb U'
_chemical_formula_sum 'Cl O3 Rb U'
_chemical_formula_weight 406.95
_chemical_name_systematic
; 
 ? 
;
_space_group_crystal_system monoclinic
_space_group_IT_number 11
_space_group_name_Hall '-P 2yb'
_space_group_name_H-M_alt 'P 1 21/m 1'
_symmetry_space_group_name_Hall '-P 2yb'
_symmetry_space_group_name_H-M 'P 1 21/m 1'
_audit_creation_method SHELXL-2013
_cell_angle_alpha 90
_cell_angle_beta 104.602(2)
_cell_angle_gamma 90
_cell_formula_units_Z 2
_cell_length_a 7.3602(6)
_cell_length_b 4.1127(3)
_cell_length_c 8.5556(7)
_cell_measurement_reflns_used 1718
_cell_measurement_temperature 296(2)
_cell_measurement_theta_max 29.980
_cell_measurement_theta_min 2.460
_cell_volume 250.62(3)
_computing_cell_refinement 'SAINT-Plus Version 6.45 (Bruker, 2001)'
_computing_data_collection 'SMART Version 5.631 (Bruker, 2001)'
_computing_data_reduction 'SAINT-Plus Version 6.45 (Bruker, 2001)'
_computing_molecular_graphics various
_computing_publication_material various
_computing_structure_refinement 'SHELXL-2013 (Sheldrick, 2013)'
_computing_structure_solution 'SHELXS97 (Sheldrick, 2008)'
_diffrn_ambient_temperature 296(2)
_diffrn_measured_fraction_theta_full 1.000
_diffrn_measured_fraction_theta_max 1.000
_diffrn_measurement_device_type 'Bruker SMART APEX CCD diffractometer'
_diffrn_measurement_method 'omega and phi scans'
_diffrn_radiation_type MoK\a
_diffrn_radiation_wavelength 0.71073
_diffrn_reflns_av_R_equivalents 0.0374
_diffrn_reflns_av_unetI/netI 0.0277
_diffrn_reflns_Laue_measured_fraction_full 1.000
_diffrn_reflns_Laue_measured_fraction_max 1.000
_diffrn_reflns_limit_h_max 10
_diffrn_reflns_limit_h_min -10
_diffrn_reflns_limit_k_max 5
_diffrn_reflns_limit_k_min -5
_diffrn_reflns_limit_l_max 12
_diffrn_reflns_limit_l_min -11
_diffrn_reflns_number 4675
_diffrn_reflns_point_group_measured_fraction_full 1.000
_diffrn_reflns_point_group_measured_fraction_max 1.000
_diffrn_reflns_theta_full 25.242
_diffrn_reflns_theta_max 30.031
_diffrn_reflns_theta_min 2.460
_diffrn_source 'sealed tube'
_exptl_absorpt_coefficient_mu 42.436
_exptl_absorpt_correction_T_max 1.0000
_exptl_absorpt_correction_T_min 0.3987
_exptl_absorpt_correction_type multi-scan
_exptl_absorpt_process_details 'SADABS Version 2.05 (Bruker, 2001)'
_exptl_crystal_colour yellow
_exptl_crystal_density_diffrn 5.393
_exptl_crystal_description needle
_exptl_crystal_F_000 340
_exptl_crystal_size_max 0.100
_exptl_crystal_size_mid 0.030
_exptl_crystal_size_min 0.020
_refine_ls_extinction_method none
_refine_ls_goodness_of_fit_ref 1.181
_refine_ls_hydrogen_treatment undef
_refine_ls_matrix_type full
_refine_ls_number_parameters 37
_refine_ls_number_reflns 827
_refine_ls_number_restraints 0
_refine_ls_restrained_S_all 1.181
_refine_ls_R_factor_all 0.0357
_refine_ls_R_factor_gt 0.0316
_refine_ls_shift/su_max 0.000
_refine_ls_shift/su_mean 0.000
_refine_ls_structure_factor_coef Fsqd
_refine_ls_weighting_details 'w=1/[\s^2^(Fo^2^)+(0.0295P)^2^+3.3061P] where P=(Fo^2^+2Fc^2^)/3'
_refine_ls_weighting_scheme calc
_refine_ls_wR_factor_gt 0.0685
_refine_ls_wR_factor_ref 0.0699
_reflns_number_gt 774
_reflns_number_total 827
_reflns_threshold_expression 'I > 2\s(I)'
_cod_data_source_file c4ce00281d2.cif
_cod_data_source_block RbUO3Cl
_cod_database_code 7217419
_shelx_space_group_comment
; 
The symmetry employed for this shelxl refinement is uniquely defined 
by the following loop, which should always be used as a source of 
symmetry information in preference to the above space-group names. 
They are only intended as comments. 
;
_shelx_estimated_absorpt_t_min 0.101
_shelx_estimated_absorpt_t_max 0.484

loop_
_space_group_symop_operation_xyz
'x, y, z'
'-x, y+1/2, -z'
'-x, -y, -z'
'x, -y-1/2, z'

loop_
_atom_site_label
_atom_site_type_symbol
_atom_site_fract_x
_atom_site_fract_y
_atom_site_fract_z
_atom_site_U_iso_or_equiv
_atom_site_adp_type
_atom_site_occupancy
_atom_site_site_symmetry_order
_atom_site_calc_flag
_atom_site_refinement_flags_posn
_atom_site_refinement_flags_adp
_atom_site_refinement_flags_occupancy
U1 U 0.37980(5) 0.2500 0.32471(5) 0.01153(13) Uani 1 2 d S T P
Rb1 Rb 0.14581(17) 0.2500 0.74959(16) 0.0247(3) Uani 1 2 d S T P
Cl1 Cl 0.7825(4) 0.2500 0.9221(4) 0.0225(6) Uani 1 2 d S T P
O1 O 0.5511(12) 0.2500 0.5847(11) 0.0219(18) Uani 1 2 d S T P
O2 O 0.1592(12) 0.2500 0.3816(11) 0.0214(18) Uani 1 2 d S T P
O3 O 0.5904(12) 0.2500 0.2490(11) 0.0233(19) Uani 1 2 d S T P

loop_
_atom_site_aniso_label
_atom_site_aniso_U_11
_atom_site_aniso_U_22
_atom_site_aniso_U_33
_atom_site_aniso_U_23
_atom_site_aniso_U_13
_atom_site_aniso_U_12
U1 0.01170(19) 0.00734(19) 0.0148(2) 0.000 0.00192(14) 0.000
Rb1 0.0227(5) 0.0184(6) 0.0340(7) 0.000 0.0091(5) 0.000
Cl1 0.0296(15) 0.0183(14) 0.0172(13) 0.000 0.0016(11) 0.000
O1 0.027(4) 0.011(4) 0.020(4) 0.000 -0.009(3) 0.000
O2 0.018(4) 0.017(4) 0.031(5) 0.000 0.009(4) 0.000
O3 0.021(4) 0.020(5) 0.032(5) 0.000 0.014(4) 0.000

loop_
_atom_type_symbol
_atom_type_description
_atom_type_scat_dispersion_real
_atom_type_scat_dispersion_imag
_atom_type_scat_source
O O 0.0106 0.0060 'International Tables Vol C Tables 4.2.6.8 and 6.1.1.4'
Cl Cl 0.1484 0.1585 'International Tables Vol C Tables 4.2.6.8 and 6.1.1.4'
Rb Rb -0.9393 2.9676 'International Tables Vol C Tables 4.2.6.8 and 6.1.1.4'
U U -9.6767 9.6646 'International Tables Vol C Tables 4.2.6.8 and 6.1.1.4'

loop_
_geom_angle_atom_site_label_1
_geom_angle_atom_site_label_2
_geom_angle_atom_site_label_3
_geom_angle
_geom_angle_site_symmetry_1
_geom_angle_site_symmetry_3
O2 U1 O3 175.0(4) . .
O2 U1 O1 92.8(3) . 3_666
O3 U1 O1 89.1(3) . 3_666
O2 U1 O1 92.8(3) . 3_656
O3 U1 O1 89.1(3) . 3_656
O1 U1 O1 136.9(4) 3_666 3_656
O2 U1 O1 92.9(4) . .
O3 U1 O1 92.1(4) . .
O1 U1 O1 68.5(2) 3_666 .
O1 U1 O1 68.5(2) 3_656 .
O2 U1 Cl1 87.9(2) . 3_656
O3 U1 Cl1 88.4(2) . 3_656
O1 U1 Cl1 155.2(2) 3_666 3_656
O1 U1 Cl1 67.8(2) 3_656 3_656
O1 U1 Cl1 136.25(4) . 3_656
O2 U1 Cl1 87.9(2) . 3_666
O3 U1 Cl1 88.4(2) . 3_666
O1 U1 Cl1 67.8(2) 3_666 3_666
O1 U1 Cl1 155.2(2) 3_656 3_666
O1 U1 Cl1 136.25(4) . 3_666
Cl1 U1 Cl1 87.50(8) 3_656 3_666
O2 U1 U1 93.5(2) . 3_666
O3 U1 U1 90.7(3) . 3_666
O1 U1 U1 34.7(2) 3_666 3_666
O1 U1 U1 102.2(2) 3_656 3_666
O1 U1 U1 33.797(11) . 3_666
Cl1 U1 U1 169.98(4) 3_656 3_666
Cl1 U1 U1 102.46(4) 3_666 3_666
O2 U1 U1 93.5(2) . 3_656
O3 U1 U1 90.7(3) . 3_656
O1 U1 U1 102.2(2) 3_666 3_656
O1 U1 U1 34.7(2) 3_656 3_656
O1 U1 U1 33.797(11) . 3_656
Cl1 U1 U1 102.46(4) 3_656 3_656
Cl1 U1 U1 169.98(4) 3_666 3_656
U1 U1 U1 67.555(15) 3_666 3_656
O2 U1 Rb1 150.48(5) . 3_666
O3 U1 Rb1 30.74(10) . 3_666
O1 U1 Rb1 58.4(2) 3_666 3_666
O1 U1 Rb1 112.2(2) 3_656 3_666
O1 U1 Rb1 82.6(2) . 3_666
Cl1 U1 Rb1 115.33(6) 3_656 3_666
Cl1 U1 Rb1 75.90(6) 3_666 3_666
U1 U1 Rb1 66.91(2) 3_666 3_666
U1 U1 Rb1 98.49(2) 3_656 3_666
O2 U1 Rb1 150.48(5) . 3_656
O3 U1 Rb1 30.74(9) . 3_656
O1 U1 Rb1 112.2(2) 3_666 3_656
O1 U1 Rb1 58.4(2) 3_656 3_656
O1 U1 Rb1 82.6(2) . 3_656
Cl1 U1 Rb1 75.90(6) 3_656 3_656
Cl1 U1 Rb1 115.33(6) 3_666 3_656
U1 U1 Rb1 98.49(2) 3_666 3_656
U1 U1 Rb1 66.914(19) 3_656 3_656
Rb1 U1 Rb1 58.085(17) 3_666 3_656
O2 U1 Rb1 37.03(18) . 3_556
O3 U1 Rb1 139.8(2) . 3_556
O1 U1 Rb1 128.1(2) 3_666 3_556
O1 U1 Rb1 74.0(2) 3_656 3_556
O1 U1 Rb1 113.8(2) . 3_556
Cl1 U1 Rb1 51.45(6) 3_656 3_556
Cl1 U1 Rb1 92.33(6) 3_666 3_556
U1 U1 Rb1 128.07(2) 3_666 3_556
U1 U1 Rb1 94.757(18) 3_656 3_556
Rb1 U1 Rb1 163.39(4) 3_666 3_556
Rb1 U1 Rb1 119.493(11) 3_656 3_556
O3 Rb1 O3 93.4(2) 3_666 3_656
O3 Rb1 O2 159.3(3) 3_666 3_556
O3 Rb1 O2 87.26(18) 3_656 3_556
O3 Rb1 O2 87.26(18) 3_666 3_566
O3 Rb1 O2 159.3(3) 3_656 3_566
O2 Rb1 O2 85.0(2) 3_556 3_566
O3 Rb1 O2 79.1(2) 3_666 .
O3 Rb1 O2 79.1(2) 3_656 .
O2 Rb1 O2 80.7(2) 3_556 .
O2 Rb1 O2 80.7(2) 3_566 .
O3 Rb1 Cl1 128.27(14) 3_666 1_455
O3 Rb1 Cl1 128.27(14) 3_656 1_455
O2 Rb1 Cl1 64.38(16) 3_556 1_455
O2 Rb1 Cl1 64.38(16) 3_566 1_455
O2 Rb1 Cl1 131.45(16) . 1_455
O3 Rb1 Cl1 66.08(18) 3_666 3_667
O3 Rb1 Cl1 118.1(2) 3_656 3_667
O2 Rb1 Cl1 131.10(17) 3_556 3_667
O2 Rb1 Cl1 80.97(16) 3_566 3_667
O2 Rb1 Cl1 141.18(6) . 3_667
Cl1 Rb1 Cl1 67.30(8) 1_455 3_667
O3 Rb1 Cl1 118.1(2) 3_666 3_657
O3 Rb1 Cl1 66.08(18) 3_656 3_657
O2 Rb1 Cl1 80.97(16) 3_556 3_657
O2 Rb1 Cl1 131.10(17) 3_566 3_657
O2 Rb1 Cl1 141.18(6) . 3_657
Cl1 Rb1 Cl1 67.30(8) 1_455 3_657
Cl1 Rb1 Cl1 74.10(7) 3_667 3_657
O3 Rb1 O1 50.70(14) 3_666 .
O3 Rb1 O1 50.70(14) 3_656 .
O2 Rb1 O1 117.51(18) 3_556 .
O2 Rb1 O1 117.51(18) 3_566 .
O2 Rb1 O1 51.4(2) . .
Cl1 Rb1 O1 177.12(15) 1_455 .
Cl1 Rb1 O1 110.50(12) 3_667 .
Cl1 Rb1 O1 110.50(12) 3_657 .
O3 Rb1 Rb1 43.32(12) 3_666 1_565
O3 Rb1 Rb1 136.68(13) 3_656 1_565
O2 Rb1 Rb1 132.52(11) 3_556 1_565
O2 Rb1 Rb1 47.48(11) 3_566 1_565
O2 Rb1 Rb1 90.000(1) . 1_565
Cl1 Rb1 Rb1 90.0 1_455 1_565
Cl1 Rb1 Rb1 52.95(3) 3_667 1_565
Cl1 Rb1 Rb1 127.05(3) 3_657 1_565
O1 Rb1 Rb1 90.0 . 1_565
O3 Rb1 Rb1 136.68(12) 3_666 1_545
O3 Rb1 Rb1 43.32(13) 3_656 1_545
O2 Rb1 Rb1 47.48(11) 3_556 1_545
O2 Rb1 Rb1 132.52(11) 3_566 1_545
O2 Rb1 Rb1 90.000(1) . 1_545
Cl1 Rb1 Rb1 90.0 1_455 1_545
Cl1 Rb1 Rb1 127.05(3) 3_667 1_545
Cl1 Rb1 Rb1 52.95(3) 3_657 1_545
O1 Rb1 Rb1 90.0 . 1_545
Rb1 Rb1 Rb1 180.0 1_565 1_545
O3 Rb1 U1 19.26(13) 3_666 3_666
O3 Rb1 U1 76.25(13) 3_656 3_666
O2 Rb1 U1 146.33(17) 3_556 3_666
O2 Rb1 U1 100.14(12) 3_566 3_666
O2 Rb1 U1 67.56(13) . 3_666
Cl1 Rb1 U1 147.37(3) 1_455 3_666
Cl1 Rb1 U1 82.45(5) 3_667 3_666
Cl1 Rb1 U1 116.98(6) 3_657 3_666
O1 Rb1 U1 31.47(5) . 3_666
Rb1 Rb1 U1 60.957(8) 1_565 3_666
Rb1 Rb1 U1 119.042(8) 1_545 3_666
U1 Cl1 U1 87.50(8) 3_656 3_666
U1 Cl1 Rb1 84.82(7) 3_656 1_655
U1 Cl1 Rb1 84.82(7) 3_666 1_655
U1 Cl1 Rb1 162.21(11) 3_656 3_667
U1 Cl1 Rb1 96.83(3) 3_666 3_667
Rb1 Cl1 Rb1 112.70(8) 1_655 3_667
U1 Cl1 Rb1 96.83(3) 3_656 3_657
U1 Cl1 Rb1 162.21(11) 3_666 3_657
Rb1 Cl1 Rb1 112.70(8) 1_655 3_657
Rb1 Cl1 Rb1 74.10(7) 3_667 3_657
U1 O1 U1 136.9(4) 3_666 3_656
U1 O1 U1 111.5(2) 3_666 .
U1 O1 U1 111.5(2) 3_656 .
U1 O1 Rb1 90.2(3) 3_666 .
U1 O1 Rb1 90.2(3) 3_656 .
U1 O1 Rb1 94.2(3) . .
U1 O2 Rb1 122.0(3) . 3_556
U1 O2 Rb1 122.0(3) . 3_566
Rb1 O2 Rb1 85.0(2) 3_556 3_566
U1 O2 Rb1 121.4(4) . .
Rb1 O2 Rb1 99.3(2) 3_556 .
Rb1 O2 Rb1 99.3(2) 3_566 .
U1 O3 Rb1 130.00(18) . 3_666
U1 O3 Rb1 130.00(18) . 3_656
Rb1 O3 Rb1 93.4(2) 3_666 3_656

loop_
_geom_bond_atom_site_label_1
_geom_bond_atom_site_label_2
_geom_bond_distance
_geom_bond_site_symmetry_2
U1 O2 1.808(8) .
U1 O3 1.824(8) .
U1 O1 2.211(3) 3_666
U1 O1 2.211(3) 3_656
U1 O1 2.264(8) .
U1 Cl1 2.974(2) 3_656
U1 Cl1 2.974(2) 3_666
U1 U1 3.6987(7) 3_666
U1 U1 3.6987(7) 3_656
U1 Rb1 4.2359(11) 3_666
U1 Rb1 4.2359(11) 3_656
U1 Rb1 4.2847(11) 3_556
Rb1 O3 2.826(6) 3_666
Rb1 O3 2.826(6) 3_656
Rb1 O2 3.043(6) 3_556
Rb1 O2 3.043(6) 3_566
Rb1 O2 3.175(9) .
Rb1 Cl1 3.365(3) 1_455
Rb1 Cl1 3.413(3) 3_667
Rb1 Cl1 3.413(3) 3_657
Rb1 O1 3.607(10) .
Rb1 Rb1 4.1127(3) 1_565
Rb1 Rb1 4.1127(3) 1_545
Rb1 U1 4.2359(11) 3_666
Cl1 U1 2.974(2) 3_656
Cl1 U1 2.974(2) 3_666
Cl1 Rb1 3.365(3) 1_655
Cl1 Rb1 3.413(3) 3_667
Cl1 Rb1 3.413(3) 3_657
O1 U1 2.211(3) 3_666
O1 U1 2.211(3) 3_656
O2 Rb1 3.043(6) 3_556
O2 Rb1 3.043(6) 3_566
O3 Rb1 2.826(6) 3_666
O3 Rb1 2.826(6) 3_656
